data_1509207
loop_
_publ_author_name
'Pertlik, F.'

_publ_section_title
;
 Kristallchemie natuerlicher Telluride. I: Verfeinerung der
 Kristallstruktur des Sylvanits, Au Ag Te4
;
_journal_name_full
;
TMPM. Tschermaks Mineralogische und Petrographische Mitteilungen (1979-)
;
_journal_page_first 203
_journal_page_last 212
_journal_volume 33
_journal_year 1984
_chemical_formula_sum 'Ag Au Te4'
_chemical_name_systematic 'Au Ag Te4'
_space_group_IT_number 13
_symmetry_space_group_name_Hall '-P 2yc'
_symmetry_space_group_name_H-M 'P 1 2/c 1'
_cell_angle_alpha 90
_cell_angle_beta 145.35
_cell_angle_gamma 90
_cell_formula_units_Z 2
_cell_length_a 8.95
_cell_length_b 4.478
_cell_length_c 14.62
_cell_volume 333.144
_citation_journal_id_ASTM TTMMDZ
_cod_data_source_file silver1-2_50.cif
_cod_data_source_block Ag1Au1Te4
_cod_original_cell_volume 333.1441
_cod_original_formula_sum 'Ag1 Au1 Te4'
_cod_database_code 1509207

loop_
_symmetry_equiv_pos_as_xyz
x,y,z
-x,y,-z+1/2
-x,-y,-z
x,-y,z-1/2

loop_
_atom_site_label
_atom_site_type_symbol
_atom_site_fract_x
_atom_site_fract_y
_atom_site_fract_z
_atom_site_occupancy
_atom_site_U_iso_or_equiv
Au1 Au+3 0 0 0 1 0.0
Ag1 Ag+1 0 0.5182 0.25 1 0.0
Te1 Te-1 0.2992 0.0278 0.0003 1 0.0
Te2 Te-1 0.2821 0.4045 0.2366 1 0.0
